data_4128590
loop_
_publ_author_name
'Kieser, Jerod M.'
'Kinney, Zacharias J.'
'Gaffen, Joshua R.'
'Evariste, Sloane'
'Harrison, Alexandra M.'
'Rheingold, Arnold L.'
'Protasiewicz, John D.'

_publ_section_title
;
 Three Ways Isolable Carbenes Can Modulate Emission of NH-Containing
 Fluorophores.
;
_journal_issue 30
_journal_name_full 'Journal of the American Chemical Society'
_journal_page_first 12055
_journal_page_last 12063
_journal_paper_doi 10.1021/jacs.9b04864
_journal_volume 141
_journal_year 2019
_chemical_formula_moiety 'C34 H44 N2'
_chemical_formula_sum 'C34 H44 N2'
_chemical_formula_weight 480.71
_space_group_crystal_system triclinic
_space_group_IT_number 2
_space_group_name_Hall '-P 1'
_space_group_name_H-M_alt 'P -1'
_atom_sites_solution_hydrogens geom
_atom_sites_solution_primary direct
_audit_creation_date 2018-04-02
_audit_creation_method
;
Olex2 1.2-beta
(compiled 2018.03.09 svn.r3491 for OlexSys, GUI svn.r5479)
;
_cell_angle_alpha 104.169(5)
_cell_angle_beta 90.296(5)
_cell_angle_gamma 98.022(5)
_cell_formula_units_Z 2
_cell_length_a 9.3881(4)
_cell_length_b 9.6798(5)
_cell_length_c 15.7400(12)
_cell_measurement_reflns_used 8989
_cell_measurement_temperature 100
_cell_measurement_theta_max 68.370
_cell_measurement_theta_min 2.897
_cell_volume 1372.13(14)
_computing_cell_refinement 'SAINT V8.38A (?, 2016)'
_computing_data_collection 'APEX3 v2016.9-0 (Bruker, 2016)'
_computing_data_reduction 'SAINT v8.37A (Bruker, 2016)'
_computing_molecular_graphics 'Olex2 (Dolomanov et al., 2009)'
_computing_publication_material 'Olex2 (Dolomanov et al., 2009)'
_computing_structure_refinement 'ShelXL (Sheldrick, 2015)'
_computing_structure_solution 'SHELXT (Sheldrick, 2015)'
_diffrn_ambient_temperature 100.0
_diffrn_detector 'Bruker APEX-II CCD'
_diffrn_detector_area_resol_mean 7.9
_diffrn_detector_type 'CCD Area Detector'
_diffrn_measured_fraction_theta_full 0.981
_diffrn_measured_fraction_theta_max 0.977
_diffrn_measurement_device 'Kappa Four-Circle Diffractometer'
_diffrn_measurement_device_type 'Bruker APEX-II CCD'
_diffrn_measurement_method '\f and \w scans'
_diffrn_radiation_monochromator 'Double Bounce Multilayer Mirrors'
_diffrn_radiation_probe x-ray
_diffrn_radiation_type CuK\a
_diffrn_radiation_wavelength 1.54178
_diffrn_reflns_av_R_equivalents 0.0421
_diffrn_reflns_av_unetI/netI 0.0449
_diffrn_reflns_Laue_measured_fraction_full 0.981
_diffrn_reflns_Laue_measured_fraction_max 0.977
_diffrn_reflns_limit_h_max 11
_diffrn_reflns_limit_h_min -10
_diffrn_reflns_limit_k_max 11
_diffrn_reflns_limit_k_min -11
_diffrn_reflns_limit_l_max 18
_diffrn_reflns_limit_l_min -18
_diffrn_reflns_number 16722
_diffrn_reflns_point_group_measured_fraction_full 0.981
_diffrn_reflns_point_group_measured_fraction_max 0.977
_diffrn_reflns_theta_full 67.679
_diffrn_reflns_theta_max 68.367
_diffrn_reflns_theta_min 2.898
_diffrn_source 'Micro Focus Rotating Anode'
_diffrn_source_type 'Bruker MicroStar FR-592'
_diffrn_standards_number 0
_exptl_absorpt_coefficient_mu 0.500
_exptl_absorpt_correction_T_max 0.7531
_exptl_absorpt_correction_T_min 0.6333
_exptl_absorpt_correction_type multi-scan
_exptl_absorpt_process_details
'SADABS-2016/2 (Bruker,2016/2) was used for absorption correction. wR2(int) was 0.0837 before and 0.0649 after correction. The Ratio of minimum to maximum transmission is 0.8409. The \l/2 correction factor is Not present.'
_exptl_crystal_colour colourless
_exptl_crystal_colour_primary colourless
_exptl_crystal_density_diffrn 1.163
_exptl_crystal_description block
_exptl_crystal_F_000 524
_exptl_crystal_size_max 0.26
_exptl_crystal_size_mid 0.24
_exptl_crystal_size_min 0.2
_refine_diff_density_max 0.269
_refine_diff_density_min -0.275
_refine_diff_density_rms 0.045
_refine_ls_extinction_method none
_refine_ls_goodness_of_fit_ref 1.045
_refine_ls_hydrogen_treatment constr
_refine_ls_matrix_type full
_refine_ls_number_parameters 333
_refine_ls_number_reflns 4924
_refine_ls_number_restraints 0
_refine_ls_restrained_S_all 1.045
_refine_ls_R_factor_all 0.0552
_refine_ls_R_factor_gt 0.0480
_refine_ls_shift/su_max 0.000
_refine_ls_shift/su_mean 0.000
_refine_ls_structure_factor_coef Fsqd
_refine_ls_weighting_details 'w=1/[\s^2^(Fo^2^)+(0.0708P)^2^+0.5009P] where P=(Fo^2^+2Fc^2^)/3'
_refine_ls_weighting_scheme calc
_refine_ls_wR_factor_gt 0.1261
_refine_ls_wR_factor_ref 0.1324
_reflns_Friedel_coverage 0.000
_reflns_number_gt 4219
_reflns_number_total 4924
_reflns_threshold_expression 'I > 2\s(I)'
_cod_data_source_file ja9b04864_si_003.cif
_cod_data_source_block pro119_0m_a
_cod_depositor_comments
;
The following automatic conversions were performed:

data item '_diffrn_radiation_probe' value 'X-ray' was changed to
'x-ray' in accordance with the
/home/data/users/saulius/crontab/automatic-downloads/current/ACS/lib/dictionaries/cif_core.dic
dictionary named 'cif_core.dic' version 2.4.2 last updated on
2011-04-26.

Automatic conversion script
Id: cif_fix_values 6909 2019-04-08 15:41:33Z antanas 
;
_cod_database_code 4128590
_shelx_shelxl_version_number 2016/6
_shelx_space_group_comment
;
The symmetry employed for this shelxl refinement is uniquely defined
by the following loop, which should always be used as a source of
symmetry information in preference to the above space-group names.
They are only intended as comments.
;
_shelx_estimated_absorpt_t_max 0.907
_shelx_estimated_absorpt_t_min 0.881
_olex2_refinement_description
;
1. Fixed Uiso
 At 1.2 times of:
  All C(H) groups, All C(H,H) groups
 At 1.5 times of:
  All C(H,H,H) groups
2.a Ternary CH refined with riding coordinates:
 C10(H10), C22(H22), C7(H7)
2.b Secondary CH2 refined with riding coordinates:
 C16(H16A,H16B), C18(H18A,H18B), C20(H20A,H20B)
2.c Aromatic/amide H refined with riding coordinates:
 C33(H33), C25(H25), C30(H30), C3(H3), C4(H4), C5(H5), C24(H24), C27(H27),
 C26(H26), C31(H31), C32(H32)
2.d Idealised Me refined as rotating group:
 C14(H14A,H14B,H14C), C8(H8A,H8B,H8C), C11(H11A,H11B,H11C), C15(H15A,H15B,
 H15C), C21(H21A,H21B,H21C), C12(H12A,H12B,H12C), C19(H19A,H19B,H19C), C9(H9A,
 H9B,H9C)
;
_olex2_submission_special_instructions 'No special instructions were received'

loop_
_space_group_symop_operation_xyz
'x, y, z'
'-x, -y, -z'

loop_
_atom_site_label
_atom_site_type_symbol
_atom_site_fract_x
_atom_site_fract_y
_atom_site_fract_z
_atom_site_U_iso_or_equiv
_atom_site_adp_type
_atom_site_occupancy
_atom_site_site_symmetry_order
_atom_site_calc_flag
_atom_site_refinement_flags_posn
N1 N 0.68807(13) 0.41526(13) 0.78814(8) 0.0189(3) Uani 1 1 d .
N2 N 0.47304(13) 0.24770(13) 0.72380(8) 0.0197(3) Uani 1 1 d .
C13 C 0.70660(16) 0.53793(16) 0.86755(9) 0.0205(3) Uani 1 1 d .
C1 C 0.80827(15) 0.36033(16) 0.74075(9) 0.0197(3) Uani 1 1 d .
C14 C 0.76740(16) 0.49563(17) 0.94652(10) 0.0236(3) Uani 1 1 d .
H14A H 0.706507 0.410343 0.956026 0.035 Uiso 1 1 calc GR
H14B H 0.769132 0.575479 0.998826 0.035 Uiso 1 1 calc GR
H14C H 0.865471 0.473991 0.935227 0.035 Uiso 1 1 calc GR
C29 C 0.33491(15) 0.04082(16) 0.73873(10) 0.0214(3) Uani 1 1 d .
C34 C 0.42285(15) 0.16895(16) 0.78369(10) 0.0204(3) Uani 1 1 d .
C33 C 0.44494(17) 0.19865(16) 0.87476(10) 0.0237(3) Uani 1 1 d .
H33 H 0.503245 0.284572 0.905933 0.028 Uiso 1 1 calc R
C10 C 0.79471(17) 0.16183(17) 0.82512(11) 0.0264(4) Uani 1 1 d .
H10 H 0.718918 0.216725 0.855332 0.032 Uiso 1 1 calc R
C28 C 0.33033(15) 0.04168(16) 0.64710(10) 0.0210(3) Uani 1 1 d .
C6 C 0.86169(16) 0.24096(16) 0.75968(10) 0.0219(3) Uani 1 1 d .
C23 C 0.41432(15) 0.17130(16) 0.64073(10) 0.0196(3) Uani 1 1 d .
C16 C 0.55020(16) 0.56881(16) 0.88162(10) 0.0208(3) Uani 1 1 d .
H16A H 0.504584 0.516987 0.923727 0.025 Uiso 1 1 calc R
H16B H 0.549402 0.673242 0.905688 0.025 Uiso 1 1 calc R
C22 C 0.55108(15) 0.39670(15) 0.74043(9) 0.0184(3) Uani 1 1 d .
H22 H 0.572014 0.416964 0.682074 0.022 Uiso 1 1 calc R
C25 C 0.35610(17) 0.10980(17) 0.48682(11) 0.0265(3) Uani 1 1 d .
H25 H 0.363937 0.132247 0.431399 0.032 Uiso 1 1 calc R
C30 C 0.26940(17) -0.05579(16) 0.78410(11) 0.0252(3) Uani 1 1 d .
H30 H 0.209759 -0.141338 0.753646 0.030 Uiso 1 1 calc R
C3 C 0.98317(16) 0.35813(17) 0.62764(10) 0.0237(3) Uani 1 1 d .
H3 H 1.024301 0.397047 0.581971 0.028 Uiso 1 1 calc R
C4 C 1.03594(16) 0.24261(17) 0.64675(10) 0.0253(3) Uani 1 1 d .
H4 H 1.112501 0.202848 0.614907 0.030 Uiso 1 1 calc R
C17 C 0.46660(15) 0.51741(16) 0.79221(9) 0.0198(3) Uani 1 1 d .
C8 C 0.76233(17) 0.49649(18) 0.54866(10) 0.0273(4) Uani 1 1 d .
H8A H 0.840297 0.469861 0.509568 0.041 Uiso 1 1 calc GR
H8B H 0.721894 0.575747 0.533434 0.041 Uiso 1 1 calc GR
H8C H 0.686891 0.413279 0.542099 0.041 Uiso 1 1 calc GR
C2 C 0.87128(15) 0.41954(16) 0.67331(10) 0.0211(3) Uani 1 1 d .
C5 C 0.97573(16) 0.18574(17) 0.71285(11) 0.0249(3) Uani 1 1 d .
H5 H 1.012746 0.107168 0.726829 0.030 Uiso 1 1 calc R
C24 C 0.42610(16) 0.20614(17) 0.55987(10) 0.0232(3) Uani 1 1 d .
H24 H 0.480866 0.293924 0.555016 0.028 Uiso 1 1 calc R
C27 C 0.26062(16) -0.05370(17) 0.57277(11) 0.0261(3) Uani 1 1 d .
H27 H 0.204444 -0.141074 0.577139 0.031 Uiso 1 1 calc R
C18 C 0.47672(16) 0.64367(16) 0.74723(10) 0.0214(3) Uani 1 1 d .
H18A H 0.437038 0.724197 0.786792 0.026 Uiso 1 1 calc R
H18B H 0.579811 0.677111 0.741000 0.026 Uiso 1 1 calc R
C20 C 0.30746(16) 0.46050(16) 0.80122(10) 0.0229(3) Uani 1 1 d .
H20A H 0.265451 0.409460 0.742187 0.027 Uiso 1 1 calc R
H20B H 0.302930 0.389058 0.837008 0.027 Uiso 1 1 calc R
C11 C 0.72096(19) 0.01119(18) 0.77756(12) 0.0338(4) Uani 1 1 d .
H11A H 0.653876 0.018761 0.731555 0.051 Uiso 1 1 calc GR
H11B H 0.667980 -0.034019 0.819566 0.051 Uiso 1 1 calc GR
H11C H 0.793814 -0.047580 0.751108 0.051 Uiso 1 1 calc GR
C26 C 0.27432(17) -0.01946(17) 0.49253(11) 0.0277(4) Uani 1 1 d .
H26 H 0.228053 -0.083934 0.441307 0.033 Uiso 1 1 calc R
C31 C 0.29203(18) -0.02594(17) 0.87398(11) 0.0287(4) Uani 1 1 d .
H31 H 0.247725 -0.091202 0.905598 0.034 Uiso 1 1 calc R
C15 C 0.80920(16) 0.67114(16) 0.85780(10) 0.0233(3) Uani 1 1 d .
H15A H 0.903306 0.643405 0.840392 0.035 Uiso 1 1 calc GR
H15B H 0.820323 0.743844 0.913907 0.035 Uiso 1 1 calc GR
H15C H 0.769335 0.711042 0.812881 0.035 Uiso 1 1 calc GR
C21 C 0.21430(17) 0.57460(17) 0.84254(11) 0.0266(3) Uani 1 1 d .
H21A H 0.202543 0.635436 0.802291 0.040 Uiso 1 1 calc GR
H21B H 0.260901 0.634225 0.897777 0.040 Uiso 1 1 calc GR
H21C H 0.119654 0.527358 0.854072 0.040 Uiso 1 1 calc GR
C32 C 0.37996(18) 0.10003(17) 0.91848(11) 0.0274(4) Uani 1 1 d .
H32 H 0.395533 0.118489 0.980167 0.033 Uiso 1 1 calc R
C7 C 0.82167(16) 0.54437(16) 0.64393(10) 0.0217(3) Uani 1 1 d .
H7 H 0.742236 0.578181 0.682052 0.026 Uiso 1 1 calc R
C12 C 0.9036(2) 0.1524(2) 0.89558(12) 0.0383(4) Uani 1 1 d .
H12A H 0.977456 0.095917 0.867966 0.058 Uiso 1 1 calc GR
H12B H 0.853974 0.105657 0.938010 0.058 Uiso 1 1 calc GR
H12C H 0.949175 0.249556 0.925814 0.058 Uiso 1 1 calc GR
C19 C 0.40016(18) 0.61254(18) 0.65739(11) 0.0274(4) Uani 1 1 d .
H19A H 0.443995 0.539165 0.615706 0.041 Uiso 1 1 calc GR
H19B H 0.409235 0.701044 0.636899 0.041 Uiso 1 1 calc GR
H19C H 0.298084 0.577407 0.661845 0.041 Uiso 1 1 calc GR
C9 C 0.94241(17) 0.67230(17) 0.65278(11) 0.0272(4) Uani 1 1 d .
H9A H 1.022081 0.641341 0.616380 0.041 Uiso 1 1 calc GR
H9B H 0.976849 0.707403 0.714215 0.041 Uiso 1 1 calc GR
H9C H 0.905320 0.749754 0.633383 0.041 Uiso 1 1 calc GR

loop_
_atom_site_aniso_label
_atom_site_aniso_U_11
_atom_site_aniso_U_22
_atom_site_aniso_U_33
_atom_site_aniso_U_23
_atom_site_aniso_U_13
_atom_site_aniso_U_12
N1 0.0119(6) 0.0207(6) 0.0231(6) 0.0039(5) -0.0026(5) 0.0016(5)
N2 0.0143(6) 0.0188(6) 0.0251(6) 0.0040(5) -0.0012(5) 0.0016(5)
C13 0.0160(8) 0.0214(7) 0.0230(7) 0.0039(6) -0.0023(5) 0.0023(6)
C1 0.0110(7) 0.0204(7) 0.0256(7) 0.0025(6) -0.0043(5) 0.0011(5)
C14 0.0177(8) 0.0279(8) 0.0246(8) 0.0050(6) -0.0030(6) 0.0042(6)
C29 0.0133(7) 0.0212(7) 0.0301(8) 0.0055(6) 0.0004(6) 0.0053(6)
C34 0.0133(7) 0.0211(7) 0.0276(8) 0.0064(6) 0.0015(5) 0.0050(6)
C33 0.0207(8) 0.0217(7) 0.0286(8) 0.0051(6) 0.0000(6) 0.0042(6)
C10 0.0242(8) 0.0254(8) 0.0326(8) 0.0098(6) 0.0033(6) 0.0095(6)
C28 0.0120(7) 0.0211(7) 0.0297(8) 0.0046(6) -0.0012(6) 0.0054(6)
C6 0.0150(7) 0.0222(7) 0.0269(8) 0.0039(6) -0.0046(6) 0.0015(6)
C23 0.0109(7) 0.0209(7) 0.0260(7) 0.0032(6) -0.0014(5) 0.0039(5)
C16 0.0157(7) 0.0219(7) 0.0243(7) 0.0044(6) -0.0010(6) 0.0027(6)
C22 0.0120(7) 0.0181(7) 0.0249(7) 0.0055(6) -0.0016(5) 0.0003(5)
C25 0.0201(8) 0.0301(8) 0.0275(8) 0.0038(6) -0.0027(6) 0.0038(6)
C30 0.0197(8) 0.0199(7) 0.0355(8) 0.0059(6) 0.0006(6) 0.0022(6)
C3 0.0138(7) 0.0268(8) 0.0291(8) 0.0058(6) 0.0004(6) 0.0001(6)
C4 0.0128(7) 0.0278(8) 0.0321(8) 0.0013(6) 0.0002(6) 0.0033(6)
C17 0.0140(7) 0.0209(7) 0.0244(7) 0.0051(6) -0.0007(5) 0.0032(6)
C8 0.0208(8) 0.0348(9) 0.0276(8) 0.0112(7) -0.0002(6) 0.0027(7)
C2 0.0118(7) 0.0232(7) 0.0264(7) 0.0041(6) -0.0029(5) -0.0002(6)
C5 0.0163(8) 0.0231(8) 0.0347(8) 0.0051(6) -0.0049(6) 0.0046(6)
C24 0.0159(8) 0.0248(8) 0.0280(8) 0.0056(6) -0.0004(6) 0.0020(6)
C27 0.0165(8) 0.0233(8) 0.0362(9) 0.0037(6) -0.0024(6) 0.0018(6)
C18 0.0148(7) 0.0212(7) 0.0288(8) 0.0069(6) -0.0001(6) 0.0032(6)
C20 0.0156(8) 0.0228(8) 0.0303(8) 0.0068(6) -0.0012(6) 0.0028(6)
C11 0.0314(10) 0.0238(8) 0.0482(10) 0.0105(7) 0.0107(8) 0.0071(7)
C26 0.0200(8) 0.0282(8) 0.0305(8) -0.0005(6) -0.0059(6) 0.0033(6)
C31 0.0271(9) 0.0247(8) 0.0361(9) 0.0106(7) 0.0066(7) 0.0042(7)
C15 0.0166(8) 0.0229(8) 0.0289(8) 0.0041(6) -0.0023(6) 0.0015(6)
C21 0.0165(8) 0.0306(8) 0.0360(9) 0.0125(7) 0.0033(6) 0.0067(6)
C32 0.0285(9) 0.0246(8) 0.0299(8) 0.0072(6) 0.0037(6) 0.0056(6)
C7 0.0137(7) 0.0245(8) 0.0274(8) 0.0076(6) 0.0017(6) 0.0027(6)
C12 0.0409(11) 0.0453(11) 0.0366(9) 0.0174(8) 0.0006(8) 0.0197(9)
C19 0.0243(8) 0.0294(8) 0.0303(8) 0.0090(7) -0.0025(6) 0.0073(6)
C9 0.0204(8) 0.0264(8) 0.0352(9) 0.0097(7) 0.0039(6) 0.0017(6)

loop_
_atom_type_symbol
_atom_type_description
_atom_type_scat_dispersion_real
_atom_type_scat_dispersion_imag
_atom_type_scat_source
C C 0.0181 0.0091 'International Tables Vol C Tables 4.2.6.8 and 6.1.1.4'
H H 0.0000 0.0000 'International Tables Vol C Tables 4.2.6.8 and 6.1.1.4'
N N 0.0311 0.0180 'International Tables Vol C Tables 4.2.6.8 and 6.1.1.4'

loop_
_geom_angle_atom_site_label_1
_geom_angle_atom_site_label_2
_geom_angle_atom_site_label_3
_geom_angle
C1 N1 C13 122.84(11)
C1 N1 C22 118.22(11)
C22 N1 C13 113.91(11)
C34 N2 C23 107.55(12)
C34 N2 C22 129.29(12)
C23 N2 C22 122.28(12)
N1 C13 C14 111.66(12)
N1 C13 C16 101.68(11)
N1 C13 C15 114.78(12)
C14 C13 C16 111.13(12)
C14 C13 C15 105.52(12)
C15 C13 C16 112.24(12)
C6 C1 N1 119.38(13)
C6 C1 C2 118.76(13)
C2 C1 N1 121.82(13)
C13 C14 H14A 109.5
C13 C14 H14B 109.5
C13 C14 H14C 109.5
H14A C14 H14B 109.5
H14A C14 H14C 109.5
H14B C14 H14C 109.5
C34 C29 C28 106.98(13)
C30 C29 C34 120.69(14)
C30 C29 C28 132.31(14)
N2 C34 C29 109.36(13)
N2 C34 C33 130.90(14)
C33 C34 C29 119.73(14)
C34 C33 H33 120.7
C32 C33 C34 118.58(15)
C32 C33 H33 120.7
C6 C10 H10 107.7
C6 C10 C11 110.34(14)
C6 C10 C12 112.76(14)
C11 C10 H10 107.7
C11 C10 C12 110.43(14)
C12 C10 H10 107.7
C23 C28 C29 106.43(13)
C27 C28 C29 133.02(14)
C27 C28 C23 120.53(14)
C1 C6 C10 123.14(13)
C5 C6 C1 119.57(14)
C5 C6 C10 117.16(13)
N2 C23 C28 109.64(13)
C24 C23 N2 130.32(14)
C24 C23 C28 120.04(14)
C13 C16 H16A 110.1
C13 C16 H16B 110.1
H16A C16 H16B 108.4
C17 C16 C13 108.16(12)
C17 C16 H16A 110.1
C17 C16 H16B 110.1
N1 C22 N2 112.92(11)
N1 C22 H22 107.3
N1 C22 C17 106.34(11)
N2 C22 H22 107.3
N2 C22 C17 115.26(11)
C17 C22 H22 107.3
C24 C25 H25 119.1
C24 C25 C26 121.72(15)
C26 C25 H25 119.1
C29 C30 H30 120.4
C31 C30 C29 119.25(15)
C31 C30 H30 120.4
C4 C3 H3 119.0
C4 C3 C2 122.03(15)
C2 C3 H3 119.0
C3 C4 H4 120.5
C3 C4 C5 118.96(14)
C5 C4 H4 120.5
C16 C17 C22 102.75(11)
C16 C17 C18 109.23(12)
C18 C17 C22 110.52(12)
C20 C17 C16 112.29(12)
C20 C17 C22 112.32(12)
C20 C17 C18 109.55(12)
H8A C8 H8B 109.5
H8A C8 H8C 109.5
H8B C8 H8C 109.5
C7 C8 H8A 109.5
C7 C8 H8B 109.5
C7 C8 H8C 109.5
C1 C2 C7 124.46(13)
C3 C2 C1 119.10(14)
C3 C2 C7 116.39(13)
C6 C5 H5 119.2
C4 C5 C6 121.56(14)
C4 C5 H5 119.2
C23 C24 H24 120.8
C25 C24 C23 118.49(15)
C25 C24 H24 120.8
C28 C27 H27 120.4
C26 C27 C28 119.15(15)
C26 C27 H27 120.4
C17 C18 H18A 108.1
C17 C18 H18B 108.1
H18A C18 H18B 107.3
C19 C18 C17 116.68(13)
C19 C18 H18A 108.1
C19 C18 H18B 108.1
C17 C20 H20A 108.4
C17 C20 H20B 108.4
H20A C20 H20B 107.5
C21 C20 C17 115.43(13)
C21 C20 H20A 108.4
C21 C20 H20B 108.4
C10 C11 H11A 109.5
C10 C11 H11B 109.5
C10 C11 H11C 109.5
H11A C11 H11B 109.5
H11A C11 H11C 109.5
H11B C11 H11C 109.5
C25 C26 H26 120.0
C27 C26 C25 120.05(15)
C27 C26 H26 120.0
C30 C31 H31 119.9
C30 C31 C32 120.16(15)
C32 C31 H31 119.9
C13 C15 H15A 109.5
C13 C15 H15B 109.5
C13 C15 H15C 109.5
H15A C15 H15B 109.5
H15A C15 H15C 109.5
H15B C15 H15C 109.5
C20 C21 H21A 109.5
C20 C21 H21B 109.5
C20 C21 H21C 109.5
H21A C21 H21B 109.5
H21A C21 H21C 109.5
H21B C21 H21C 109.5
C33 C32 C31 121.58(16)
C33 C32 H32 119.2
C31 C32 H32 119.2
C8 C7 H7 108.0
C8 C7 C9 108.95(13)
C2 C7 C8 111.15(13)
C2 C7 H7 108.0
C2 C7 C9 112.50(12)
C9 C7 H7 108.0
C10 C12 H12A 109.5
C10 C12 H12B 109.5
C10 C12 H12C 109.5
H12A C12 H12B 109.5
H12A C12 H12C 109.5
H12B C12 H12C 109.5
C18 C19 H19A 109.5
C18 C19 H19B 109.5
C18 C19 H19C 109.5
H19A C19 H19B 109.5
H19A C19 H19C 109.5
H19B C19 H19C 109.5
C7 C9 H9A 109.5
C7 C9 H9B 109.5
C7 C9 H9C 109.5
H9A C9 H9B 109.5
H9A C9 H9C 109.5
H9B C9 H9C 109.5

loop_
_geom_bond_atom_site_label_1
_geom_bond_atom_site_label_2
_geom_bond_distance
N1 C13 1.4887(18)
N1 C1 1.4473(19)
N1 C22 1.4524(18)
N2 C34 1.3958(19)
N2 C23 1.4020(19)
N2 C22 1.4845(18)
C13 C14 1.531(2)
C13 C16 1.545(2)
C13 C15 1.538(2)
C1 C6 1.416(2)
C1 C2 1.419(2)
C14 H14A 0.9800
C14 H14B 0.9800
C14 H14C 0.9800
C29 C34 1.414(2)
C29 C28 1.445(2)
C29 C30 1.391(2)
C34 C33 1.400(2)
C33 H33 0.9500
C33 C32 1.386(2)
C10 H10 1.0000
C10 C6 1.517(2)
C10 C11 1.531(2)
C10 C12 1.532(2)
C28 C23 1.412(2)
C28 C27 1.394(2)
C6 C5 1.397(2)
C23 C24 1.395(2)
C16 H16A 0.9900
C16 H16B 0.9900
C16 C17 1.543(2)
C22 H22 1.0000
C22 C17 1.5677(19)
C25 H25 0.9500
C25 C24 1.386(2)
C25 C26 1.397(2)
C30 H30 0.9500
C30 C31 1.382(2)
C3 H3 0.9500
C3 C4 1.380(2)
C3 C2 1.395(2)
C4 H4 0.9500
C4 C5 1.380(2)
C17 C18 1.548(2)
C17 C20 1.538(2)
C8 H8A 0.9800
C8 H8B 0.9800
C8 H8C 0.9800
C8 C7 1.534(2)
C2 C7 1.523(2)
C5 H5 0.9500
C24 H24 0.9500
C27 H27 0.9500
C27 C26 1.384(2)
C18 H18A 0.9900
C18 H18B 0.9900
C18 C19 1.526(2)
C20 H20A 0.9900
C20 H20B 0.9900
C20 C21 1.527(2)
C11 H11A 0.9800
C11 H11B 0.9800
C11 H11C 0.9800
C26 H26 0.9500
C31 H31 0.9500
C31 C32 1.398(2)
C15 H15A 0.9800
C15 H15B 0.9800
C15 H15C 0.9800
C21 H21A 0.9800
C21 H21B 0.9800
C21 H21C 0.9800
C32 H32 0.9500
C7 H7 1.0000
C7 C9 1.536(2)
C12 H12A 0.9800
C12 H12B 0.9800
C12 H12C 0.9800
C19 H19A 0.9800
C19 H19B 0.9800
C19 H19C 0.9800
C9 H9A 0.9800
C9 H9B 0.9800
C9 H9C 0.9800
